data_4118549
loop_
_publ_author_name
'Daniel L. M. Suess'
'Charlene Tsay'
'Jonas C. Peters'

_publ_section_title
;
 Dihydrogen Binding to Isostructural S=1/2 and S= 0 Cobalt Complexes
;
_journal_name_full 'Journal of the American Chemical Society'
_journal_page_first 14158
_journal_page_last 14164
_journal_paper_doi 10.1021/ja305248f
_journal_volume 134
_journal_year 2012
_chemical_formula_moiety 'C36 H56 Co P3 Si'
_chemical_formula_sum 'C36 H54 Co P3 Si'
_chemical_formula_weight 666.72
_chemical_name_common '[SiP3]Co(H2)'
_chemical_name_systematic
; 
 ? 
;
_space_group_IT_number 2
_symmetry_cell_setting triclinic
_symmetry_space_group_name_Hall '-P 1'
_symmetry_space_group_name_H-M 'P -1'
_atom_sites_solution_hydrogens geom
_atom_sites_solution_primary direct
_atom_sites_solution_secondary difmap
_audit_creation_method SHELXL-97
_cell_angle_alpha 77.832(3)
_cell_angle_beta 79.183(3)
_cell_angle_gamma 61.185(2)
_cell_formula_units_Z 2
_cell_length_a 11.0129(7)
_cell_length_b 11.1730(7)
_cell_length_c 16.7699(10)
_cell_measurement_reflns_used 9710
_cell_measurement_temperature 100(2)
_cell_measurement_theta_max 44.85
_cell_measurement_theta_min 2.50
_cell_volume 1758.42(19)
_computing_cell_refinement 'SAINT-Plus v7.66A (Bruker-AXS, 2009)'
_computing_data_collection 'APEX2 v2010.7-0 (Bruker-AXS, 2010)'
_computing_data_reduction 'SAINT-Plus v7.66A (Bruker-AXS, 2009)'
_computing_molecular_graphics 'Bruker SHELXTL'
_computing_publication_material 'Bruker SHELXTL'
_computing_structure_refinement 'SHELXL-97 (Sheldrick, 2008)'
_computing_structure_solution 'SHELXS-97 (Sheldrick, 2008)'
_diffrn_ambient_temperature 100(2)
_diffrn_detector_area_resol_mean 8.3
_diffrn_measured_fraction_theta_full 0.979
_diffrn_measured_fraction_theta_max 0.979
_diffrn_measurement_device_type 'Bruker KAPPA APEX II'
_diffrn_measurement_method '\w and \f scans'
_diffrn_radiation_monochromator graphite
_diffrn_radiation_source 'fine-focus sealed tube'
_diffrn_radiation_type MoK\a
_diffrn_radiation_wavelength 0.71073
_diffrn_reflns_av_R_equivalents 0.0462
_diffrn_reflns_av_sigmaI/netI 0.0440
_diffrn_reflns_limit_h_max 22
_diffrn_reflns_limit_h_min -22
_diffrn_reflns_limit_k_max 22
_diffrn_reflns_limit_k_min -22
_diffrn_reflns_limit_l_max 33
_diffrn_reflns_limit_l_min -33
_diffrn_reflns_number 134787
_diffrn_reflns_theta_full 45.29
_diffrn_reflns_theta_max 45.29
_diffrn_reflns_theta_min 2.10
_exptl_absorpt_coefficient_mu 0.682
_exptl_absorpt_correction_T_max 0.9105
_exptl_absorpt_correction_T_min 0.7913
_exptl_absorpt_correction_type multi-scan
_exptl_absorpt_process_details 'SADABS v2008/1 (Bruker-AXS, 2008)'
_exptl_crystal_colour orange
_exptl_crystal_density_diffrn 1.259
_exptl_crystal_description wedge
_exptl_crystal_F_000 712
_exptl_crystal_size_max 0.36
_exptl_crystal_size_mid 0.25
_exptl_crystal_size_min 0.14
_refine_diff_density_max 1.973
_refine_diff_density_min -0.364
_refine_diff_density_rms 0.086
_refine_ls_extinction_method none
_refine_ls_goodness_of_fit_ref 1.022
_refine_ls_hydrogen_treatment constr
_refine_ls_matrix_type full
_refine_ls_number_parameters 383
_refine_ls_number_reflns 28840
_refine_ls_number_restraints 0
_refine_ls_restrained_S_all 1.022
_refine_ls_R_factor_all 0.0548
_refine_ls_R_factor_gt 0.0350
_refine_ls_shift/su_max 0.004
_refine_ls_shift/su_mean 0.000
_refine_ls_structure_factor_coef Fsqd
_refine_ls_weighting_details 'calc w=1/[\s^2^(Fo^2^)+(0.0464P)^2^+0.2754P] where P=(Fo^2^+2Fc^2^)/3'
_refine_ls_weighting_scheme calc
_refine_ls_wR_factor_gt 0.0902
_refine_ls_wR_factor_ref 0.0983
_reflns_number_gt 22207
_reflns_number_total 28840
_reflns_threshold_expression >2sigma(I)
_cod_data_source_file ja305248f_si_002_1.cif
_cod_data_source_block ct17
_cod_database_code 4118549

loop_
_symmetry_equiv_pos_as_xyz
'x, y, z'
'-x, -y, -z'

loop_
_atom_site_label
_atom_site_type_symbol
_atom_site_fract_x
_atom_site_fract_y
_atom_site_fract_z
_atom_site_U_iso_or_equiv
_atom_site_adp_type
_atom_site_occupancy
_atom_site_symmetry_multiplicity
_atom_site_calc_flag
_atom_site_refinement_flags
Co1 Co 0.878264(9) 0.690062(9) 0.806097(6) 0.00783(2) Uani 1 1 d .
Si1 Si 0.81641(2) 0.799357(19) 0.683289(12) 0.00893(3) Uani 1 1 d .
P1 P 0.885681(18) 0.879318(18) 0.817252(12) 0.00961(3) Uani 1 1 d .
C11 C 0.76458(7) 1.02761(7) 0.75145(4) 0.01086(10) Uani 1 1 d .
C12 C 0.69951(8) 1.16550(7) 0.76458(5) 0.01427(11) Uani 1 1 d .
H12 H 0.7179 1.1897 0.8104 0.017 Uiso 1 1 calc R
C13 C 0.60771(8) 1.26749(7) 0.71048(5) 0.01629(12) Uani 1 1 d .
H13 H 0.5628 1.3610 0.7198 0.020 Uiso 1 1 calc R
C14 C 0.58172(8) 1.23274(7) 0.64306(5) 0.01566(12) Uani 1 1 d .
H14 H 0.5191 1.3025 0.6063 0.019 Uiso 1 1 calc R
C15 C 0.64736(7) 1.09579(7) 0.62927(5) 0.01356(11) Uani 1 1 d .
H15 H 0.6300 1.0728 0.5826 0.016 Uiso 1 1 calc R
C16 C 0.73860(7) 0.99178(7) 0.68338(4) 0.01042(9) Uani 1 1 d .
C111 C 1.04588(7) 0.90656(7) 0.78777(5) 0.01312(11) Uani 1 1 d .
H111 H 1.1212 0.8292 0.8196 0.016 Uiso 1 1 calc R
C112 C 1.03184(9) 1.04107(8) 0.80732(6) 0.01852(13) Uani 1 1 d .
H11D H 1.1207 1.0441 0.7912 0.028 Uiso 1 1 calc R
H11E H 1.0067 1.0451 0.8663 0.028 Uiso 1 1 calc R
H11F H 0.9591 1.1200 0.7770 0.028 Uiso 1 1 calc R
C113 C 1.09772(8) 0.89746(8) 0.69710(5) 0.01662(12) Uani 1 1 d .
H11A H 1.0309 0.9771 0.6637 0.025 Uiso 1 1 calc R
H11B H 1.1070 0.8123 0.6832 0.025 Uiso 1 1 calc R
H11C H 1.1885 0.8971 0.6862 0.025 Uiso 1 1 calc R
C121 C 0.83442(8) 0.93533(8) 0.92114(5) 0.01443(11) Uani 1 1 d .
H121 H 0.8250 1.0303 0.9150 0.017 Uiso 1 1 calc R
C122 C 0.69469(9) 0.94110(10) 0.95847(5) 0.01921(14) Uani 1 1 d .
H12A H 0.7012 0.8491 0.9646 0.029 Uiso 1 1 calc R
H12B H 0.6226 1.0057 0.9224 0.029 Uiso 1 1 calc R
H12C H 0.6705 0.9722 1.0123 0.029 Uiso 1 1 calc R
C123 C 0.94769(10) 0.83996(10) 0.97828(5) 0.02027(14) Uani 1 1 d .
H12D H 0.9172 0.8681 1.0331 0.030 Uiso 1 1 calc R
H12E H 1.0339 0.8461 0.9568 0.030 Uiso 1 1 calc R
H12F H 0.9644 0.7447 0.9816 0.030 Uiso 1 1 calc R
P2 P 1.052681(18) 0.535696(18) 0.736177(12) 0.00962(3) Uani 1 1 d .
C21 C 1.08847(7) 0.61836(7) 0.63398(4) 0.01126(10) Uani 1 1 d .
C22 C 1.21599(8) 0.56964(8) 0.58556(5) 0.01561(12) Uani 1 1 d .
H22 H 1.2931 0.4867 0.6048 0.019 Uiso 1 1 calc R
C23 C 1.23043(8) 0.64236(9) 0.50915(5) 0.01846(13) Uani 1 1 d .
H23 H 1.3176 0.6091 0.4766 0.022 Uiso 1 1 calc R
C24 C 1.11780(8) 0.76367(9) 0.48023(5) 0.01721(13) Uani 1 1 d .
H24 H 1.1282 0.8134 0.4282 0.021 Uiso 1 1 calc R
C25 C 0.98980(8) 0.81184(8) 0.52783(5) 0.01430(11) Uani 1 1 d .
H25 H 0.9127 0.8939 0.5076 0.017 Uiso 1 1 calc R
C26 C 0.97372(7) 0.74062(7) 0.60502(4) 0.01104(10) Uani 1 1 d .
C211 C 1.05090(8) 0.38266(7) 0.70648(5) 0.01395(11) Uani 1 1 d .
H211 H 1.0269 0.3315 0.7582 0.017 Uiso 1 1 calc R
C212 C 1.18860(9) 0.27851(8) 0.66619(6) 0.01982(14) Uani 1 1 d .
H21D H 1.1771 0.2017 0.6557 0.030 Uiso 1 1 calc R
H21E H 1.2617 0.2434 0.7029 0.030 Uiso 1 1 calc R
H21F H 1.2149 0.3240 0.6143 0.030 Uiso 1 1 calc R
C213 C 0.93697(9) 0.42813(9) 0.65078(6) 0.01961(14) Uani 1 1 d .
H21A H 0.9595 0.4739 0.5978 0.029 Uiso 1 1 calc R
H21B H 0.8476 0.4924 0.6765 0.029 Uiso 1 1 calc R
H21C H 0.9307 0.3472 0.6423 0.029 Uiso 1 1 calc R
C221 C 1.22307(7) 0.44404(7) 0.78094(5) 0.01319(11) Uani 1 1 d .
H221 H 1.2962 0.3909 0.7389 0.016 Uiso 1 1 calc R
C222 C 1.26461(8) 0.54343(8) 0.80335(5) 0.01644(12) Uani 1 1 d .
H22A H 1.1945 0.5964 0.8448 0.025 Uiso 1 1 calc R
H22B H 1.2707 0.6067 0.7543 0.025 Uiso 1 1 calc R
H22C H 1.3553 0.4913 0.8254 0.025 Uiso 1 1 calc R
C223 C 1.21869(9) 0.34135(8) 0.85679(5) 0.01791(13) Uani 1 1 d .
H22D H 1.3105 0.2904 0.8774 0.027 Uiso 1 1 calc R
H22E H 1.1934 0.2765 0.8420 0.027 Uiso 1 1 calc R
H22F H 1.1493 0.3915 0.8994 0.027 Uiso 1 1 calc R
P3 P 0.676753(18) 0.688347(18) 0.822482(11) 0.00929(3) Uani 1 1 d .
C31 C 0.62343(7) 0.69789(7) 0.72299(5) 0.01160(10) Uani 1 1 d .
C32 C 0.53262(8) 0.65124(8) 0.71017(5) 0.01617(12) Uani 1 1 d .
H32 H 0.4946 0.6080 0.7552 0.019 Uiso 1 1 calc R
C33 C 0.49771(9) 0.66799(10) 0.63162(6) 0.02057(15) Uani 1 1 d .
H33 H 0.4365 0.6354 0.6230 0.025 Uiso 1 1 calc R
C34 C 0.55230(10) 0.73242(10) 0.56567(6) 0.02122(15) Uani 1 1 d .
H34 H 0.5275 0.7448 0.5122 0.025 Uiso 1 1 calc R
C35 C 0.64321(9) 0.77875(9) 0.57796(5) 0.01667(12) Uani 1 1 d .
H35 H 0.6803 0.8225 0.5326 0.020 Uiso 1 1 calc R
C36 C 0.68053(7) 0.76159(7) 0.65627(4) 0.01162(10) Uani 1 1 d .
C311 C 0.50904(7) 0.82891(7) 0.86557(5) 0.01271(10) Uani 1 1 d .
H311 H 0.5282 0.8423 0.9181 0.015 Uiso 1 1 calc R
C312 C 0.38319(8) 0.79994(9) 0.88567(6) 0.02057(15) Uani 1 1 d .
H31D H 0.3022 0.8798 0.9064 0.031 Uiso 1 1 calc R
H31E H 0.4042 0.7186 0.9275 0.031 Uiso 1 1 calc R
H31F H 0.3628 0.7829 0.8360 0.031 Uiso 1 1 calc R
C313 C 0.46683(8) 0.96637(8) 0.80899(5) 0.01680(12) Uani 1 1 d .
H31A H 0.4416 0.9595 0.7577 0.025 Uiso 1 1 calc R
H31B H 0.5451 0.9883 0.7970 0.025 Uiso 1 1 calc R
H31C H 0.3868 1.0394 0.8360 0.025 Uiso 1 1 calc R
C321 C 0.66477(8) 0.53597(7) 0.88792(5) 0.01335(11) Uani 1 1 d .
H321 H 0.5726 0.5428 0.8826 0.016 Uiso 1 1 calc R
C322 C 0.77839(9) 0.39877(8) 0.86229(6) 0.01832(13) Uani 1 1 d .
H32A H 0.8698 0.3883 0.8687 0.027 Uiso 1 1 calc R
H32B H 0.7737 0.3969 0.8048 0.027 Uiso 1 1 calc R
H32C H 0.7647 0.3230 0.8969 0.027 Uiso 1 1 calc R
C323 C 0.67060(10) 0.53824(9) 0.97810(5) 0.01969(14) Uani 1 1 d .
H32D H 0.6639 0.4581 1.0117 0.030 Uiso 1 1 calc R
H32E H 0.5928 0.6231 0.9958 0.030 Uiso 1 1 calc R
H32F H 0.7588 0.5350 0.9845 0.030 Uiso 1 1 calc R

loop_
_atom_site_aniso_label
_atom_site_aniso_U_11
_atom_site_aniso_U_22
_atom_site_aniso_U_33
_atom_site_aniso_U_23
_atom_site_aniso_U_13
_atom_site_aniso_U_12
Co1 0.00810(3) 0.00773(3) 0.00809(4) -0.00083(2) -0.00144(2) -0.00387(2)
Si1 0.00929(7) 0.00860(7) 0.00886(7) -0.00104(6) -0.00178(6) -0.00386(5)
P1 0.01050(6) 0.00937(6) 0.01034(7) -0.00134(5) -0.00250(5) -0.00517(5)
C11 0.0104(2) 0.0091(2) 0.0131(3) -0.00145(19) -0.00185(19) -0.00428(17)
C12 0.0147(2) 0.0103(2) 0.0180(3) -0.0034(2) -0.0030(2) -0.0049(2)
C13 0.0150(3) 0.0095(2) 0.0215(3) -0.0027(2) -0.0017(2) -0.0032(2)
C14 0.0133(2) 0.0110(2) 0.0185(3) 0.0004(2) -0.0034(2) -0.0026(2)
C15 0.0135(2) 0.0117(2) 0.0132(3) -0.0002(2) -0.0036(2) -0.0039(2)
C16 0.0099(2) 0.0093(2) 0.0115(2) -0.00089(18) -0.00134(18) -0.00413(17)
C111 0.0124(2) 0.0120(2) 0.0174(3) -0.0014(2) -0.0035(2) -0.00710(19)
C112 0.0187(3) 0.0159(3) 0.0264(4) -0.0048(3) -0.0030(3) -0.0113(2)
C113 0.0154(3) 0.0181(3) 0.0186(3) -0.0026(2) -0.0003(2) -0.0099(2)
C121 0.0179(3) 0.0157(3) 0.0130(3) -0.0041(2) -0.0020(2) -0.0094(2)
C122 0.0200(3) 0.0249(4) 0.0157(3) -0.0080(3) 0.0021(3) -0.0119(3)
C123 0.0251(4) 0.0251(4) 0.0146(3) -0.0015(3) -0.0071(3) -0.0134(3)
P2 0.00907(6) 0.00858(6) 0.01020(7) -0.00107(5) -0.00085(5) -0.00342(5)
C21 0.0112(2) 0.0109(2) 0.0109(2) -0.00153(19) -0.00018(18) -0.00476(18)
C22 0.0123(2) 0.0148(3) 0.0154(3) -0.0019(2) 0.0017(2) -0.0040(2)
C23 0.0159(3) 0.0207(3) 0.0151(3) -0.0019(3) 0.0038(2) -0.0076(2)
C24 0.0183(3) 0.0199(3) 0.0118(3) -0.0002(2) 0.0012(2) -0.0093(3)
C25 0.0155(3) 0.0148(3) 0.0109(3) 0.0002(2) -0.0013(2) -0.0065(2)
C26 0.0116(2) 0.0113(2) 0.0100(2) -0.00182(19) -0.00078(18) -0.00510(18)
C211 0.0148(2) 0.0104(2) 0.0162(3) -0.0039(2) -0.0004(2) -0.0050(2)
C212 0.0182(3) 0.0137(3) 0.0247(4) -0.0082(3) 0.0015(3) -0.0043(2)
C213 0.0200(3) 0.0161(3) 0.0244(4) -0.0072(3) -0.0056(3) -0.0068(2)
C221 0.0104(2) 0.0121(2) 0.0142(3) -0.0002(2) -0.0025(2) -0.00316(19)
C222 0.0136(3) 0.0166(3) 0.0193(3) 0.0003(2) -0.0051(2) -0.0070(2)
C223 0.0188(3) 0.0138(3) 0.0180(3) 0.0031(2) -0.0059(3) -0.0057(2)
P3 0.00885(6) 0.00961(6) 0.01060(7) -0.00171(5) -0.00094(5) -0.00507(5)
C31 0.0106(2) 0.0118(2) 0.0139(3) -0.0030(2) -0.00267(19) -0.00536(18)
C32 0.0150(3) 0.0181(3) 0.0201(3) -0.0039(3) -0.0035(2) -0.0101(2)
C33 0.0207(3) 0.0240(4) 0.0241(4) -0.0053(3) -0.0086(3) -0.0129(3)
C34 0.0247(4) 0.0247(4) 0.0193(4) -0.0026(3) -0.0111(3) -0.0124(3)
C35 0.0202(3) 0.0187(3) 0.0132(3) -0.0010(2) -0.0064(2) -0.0094(2)
C36 0.0114(2) 0.0116(2) 0.0122(3) -0.00198(19) -0.00323(19) -0.00477(18)
C311 0.0103(2) 0.0135(2) 0.0149(3) -0.0036(2) 0.0007(2) -0.00600(19)
C312 0.0118(3) 0.0202(3) 0.0313(4) -0.0071(3) 0.0034(3) -0.0091(2)
C313 0.0135(3) 0.0129(2) 0.0197(3) -0.0026(2) 0.0006(2) -0.0034(2)
C321 0.0152(2) 0.0129(2) 0.0142(3) -0.0011(2) -0.0007(2) -0.0089(2)
C322 0.0218(3) 0.0122(3) 0.0206(3) -0.0013(2) -0.0008(3) -0.0083(2)
C323 0.0280(4) 0.0206(3) 0.0135(3) 0.0001(3) -0.0004(3) -0.0152(3)

loop_
_atom_type_symbol
_atom_type_description
_atom_type_scat_dispersion_real
_atom_type_scat_dispersion_imag
_atom_type_scat_source
C C 0.0033 0.0016 'International Tables Vol C Tables 4.2.6.8 and 6.1.1.4'
H H 0.0000 0.0000 'International Tables Vol C Tables 4.2.6.8 and 6.1.1.4'
Si Si 0.0817 0.0704 'International Tables Vol C Tables 4.2.6.8 and 6.1.1.4'
P P 0.1023 0.0942 'International Tables Vol C Tables 4.2.6.8 and 6.1.1.4'
Co Co 0.3494 0.9721 'International Tables Vol C Tables 4.2.6.8 and 6.1.1.4'

loop_
_geom_angle_atom_site_label_1
_geom_angle_atom_site_label_2
_geom_angle_atom_site_label_3
_geom_angle
P3 Co1 P1 119.580(8)
P3 Co1 P2 117.521(9)
P1 Co1 P2 119.113(9)
P3 Co1 Si1 83.777(9)
P1 Co1 Si1 83.262(8)
P2 Co1 Si1 83.482(9)
C36 Si1 C26 109.64(3)
C36 Si1 C16 108.52(3)
C26 Si1 C16 109.86(3)
C36 Si1 Co1 109.62(2)
C26 Si1 Co1 109.67(2)
C16 Si1 Co1 109.51(2)
C11 P1 C121 104.16(3)
C11 P1 C111 99.50(3)
C121 P1 C111 98.81(3)
C11 P1 Co1 110.24(2)
C121 P1 Co1 116.86(3)
C111 P1 Co1 124.36(2)
C12 C11 C16 120.12(7)
C12 C11 P1 126.02(6)
C16 C11 P1 113.87(5)
C13 C12 C11 120.01(7)
C14 C13 C12 120.14(7)
C13 C14 C15 120.05(7)
C14 C15 C16 120.64(7)
C15 C16 C11 119.03(6)
C15 C16 Si1 126.43(5)
C11 C16 Si1 114.04(5)
C113 C111 C112 108.10(7)
C113 C111 P1 112.00(5)
C112 C111 P1 115.85(5)
C122 C121 C123 110.48(7)
C122 C121 P1 111.72(5)
C123 C121 P1 110.57(6)
C21 P2 C221 104.93(3)
C21 P2 C211 99.57(3)
C221 P2 C211 98.77(3)
C21 P2 Co1 110.11(2)
C221 P2 Co1 116.27(3)
C211 P2 Co1 124.51(2)
C22 C21 C26 119.92(7)
C22 C21 P2 125.54(6)
C26 C21 P2 114.54(5)
C23 C22 C21 120.15(7)
C22 C23 C24 120.32(7)
C23 C24 C25 119.79(7)
C24 C25 C26 120.65(7)
C25 C26 C21 119.17(6)
C25 C26 Si1 126.91(5)
C21 C26 Si1 113.59(5)
C213 C211 C212 108.35(7)
C213 C211 P2 111.45(5)
C212 C211 P2 116.30(6)
C222 C221 C223 109.65(7)
C222 C221 P2 112.20(5)
C223 C221 P2 110.67(5)
C31 P3 C321 105.48(3)
C31 P3 C311 98.78(3)
C321 P3 C311 98.38(3)
C31 P3 Co1 110.51(2)
C321 P3 Co1 117.33(2)
C311 P3 Co1 123.59(2)
C32 C31 C36 120.06(7)
C32 C31 P3 125.86(6)
C36 C31 P3 114.07(5)
C33 C32 C31 120.16(8)
C34 C33 C32 120.05(8)
C33 C34 C35 120.09(8)
C34 C35 C36 120.65(8)
C35 C36 C31 118.98(7)
C35 C36 Si1 126.71(6)
C31 C36 Si1 114.03(5)
C313 C311 C312 108.26(6)
C313 C311 P3 111.31(5)
C312 C311 P3 116.43(5)
C322 C321 C323 109.54(7)
C322 C321 P3 112.95(5)
C323 C321 P3 110.28(5)

loop_
_geom_bond_atom_site_label_1
_geom_bond_atom_site_label_2
_geom_bond_distance
Co1 P3 2.1933(2)
Co1 P1 2.2027(2)
Co1 P2 2.2029(2)
Co1 Si1 2.2048(3)
Si1 C36 1.8884(7)
Si1 C26 1.8891(7)
Si1 C16 1.8925(7)
P1 C11 1.8421(7)
P1 C121 1.8696(8)
P1 C111 1.8912(7)
C11 C12 1.3983(9)
C11 C16 1.4038(10)
C12 C13 1.3934(11)
C13 C14 1.3872(12)
C14 C15 1.3920(10)
C15 C16 1.3985(10)
C111 C113 1.5270(11)
C111 C112 1.5345(10)
C121 C122 1.5244(11)
C121 C123 1.5318(12)
P2 C21 1.8373(7)
P2 C221 1.8670(7)
P2 C211 1.8886(7)
C21 C22 1.3961(10)
C21 C26 1.4091(10)
C22 C23 1.3916(11)
C23 C24 1.3925(12)
C24 C25 1.3933(11)
C25 C26 1.3985(10)
C211 C213 1.5266(12)
C211 C212 1.5350(11)
C221 C222 1.5212(11)
C221 C223 1.5335(11)
P3 C31 1.8364(8)
P3 C321 1.8695(7)
P3 C311 1.8924(7)
C31 C32 1.3959(10)
C31 C36 1.4090(10)
C32 C33 1.3911(12)
C33 C34 1.3910(14)
C34 C35 1.3910(12)
C35 C36 1.3968(11)
C311 C313 1.5292(11)
C311 C312 1.5331(10)
C321 C322 1.5254(11)
C321 C323 1.5318(12)
